data_2216544
loop_
_publ_author_name
'Wu, Deng-Yu'
'Li, Fang-Shi'
'Xia, Jin-Yun'
'Mao, Nan-Wen'
'Yao, Hong-Liang'

_publ_section_title
;
 (4-Carboxybutyl)triphenylphosphonium bromide
;
_journal_coeditor_code HK2349
_journal_issue 12
_journal_name_full 'Acta Crystallographica Section E'
_journal_page_first o4532
_journal_page_last o4532
_journal_paper_doi 10.1107/S1600536807053548
_journal_volume 63
_journal_year 2007
_chemical_formula_iupac 'C23 H24 O2 P + , Br -'
_chemical_formula_moiety 'C23 H24 O2 P + , Br -'
_chemical_formula_sum 'C23 H24 Br O2 P'
_chemical_formula_weight 443.29
_chemical_name_systematic
;
(4-Carboxybutyl)triphenylphosphonium bromide
;
_space_group_IT_number 2
_symmetry_cell_setting triclinic
_symmetry_space_group_name_Hall '-P 1'
_symmetry_space_group_name_H-M 'P -1'
_atom_sites_solution_hydrogens geom
_atom_sites_solution_primary direct
_atom_sites_solution_secondary difmap
_audit_creation_method SHELXL97
_cell_angle_alpha 88.91(3)
_cell_angle_beta 87.15(3)
_cell_angle_gamma 81.07(3)
_cell_formula_units_Z 4
_cell_length_a 9.2690(19)
_cell_length_b 13.674(3)
_cell_length_c 17.075(3)
_cell_measurement_reflns_used 25
_cell_measurement_temperature 294(2)
_cell_measurement_theta_max 13
_cell_measurement_theta_min 9
_cell_volume 2135.1(8)
_computing_cell_refinement 'CAD-4 Software (Enraf--Nonius, 1989)'
_computing_data_collection 'CAD-4 Software (Enraf--Nonius, 1989)'
_computing_data_reduction 'X-CAD4 (Harms & Wocadlo, 1995)'
_computing_molecular_graphics 'SHELXTL (Siemens, 1996)'
_computing_publication_material 'SHELXTL (Siemens, 1996)'
_computing_structure_refinement 'SHELXL97 (Sheldrick, 1997)'
_computing_structure_solution 'SHELXS97 (Sheldrick, 1997)'
_diffrn_ambient_temperature 294(2)
_diffrn_measured_fraction_theta_full 1.000
_diffrn_measured_fraction_theta_max 1.000
_diffrn_measurement_device_type 'Enraf--Nonius CAD-4'
_diffrn_measurement_method \w/2\q
_diffrn_radiation_monochromator graphite
_diffrn_radiation_source 'fine-focus sealed tube'
_diffrn_radiation_type MoK\a
_diffrn_radiation_wavelength 0.71073
_diffrn_reflns_av_R_equivalents 0.0553
_diffrn_reflns_av_sigmaI/netI 0.1284
_diffrn_reflns_limit_h_max 11
_diffrn_reflns_limit_h_min -11
_diffrn_reflns_limit_k_max 16
_diffrn_reflns_limit_k_min -16
_diffrn_reflns_limit_l_max 21
_diffrn_reflns_limit_l_min 0
_diffrn_reflns_number 8913
_diffrn_reflns_theta_full 25.98
_diffrn_reflns_theta_max 25.98
_diffrn_reflns_theta_min 1.19
_diffrn_standards_decay_% 0
_diffrn_standards_interval_time 120
_diffrn_standards_number 3
_exptl_absorpt_coefficient_mu 2.015
_exptl_absorpt_correction_T_max 0.8239
_exptl_absorpt_correction_T_min 0.5832
_exptl_absorpt_correction_type psi-scan
_exptl_absorpt_process_details '(North <i>et al.</i>,  1968)'
_exptl_crystal_colour colourless
_exptl_crystal_density_diffrn 1.379
_exptl_crystal_density_method 'not measured'
_exptl_crystal_description block
_exptl_crystal_F_000 912
_exptl_crystal_size_max 0.30
_exptl_crystal_size_mid 0.20
_exptl_crystal_size_min 0.10
_refine_diff_density_max 0.720
_refine_diff_density_min -0.603
_refine_ls_extinction_method none
_refine_ls_goodness_of_fit_ref 0.991
_refine_ls_hydrogen_treatment constr
_refine_ls_matrix_type full
_refine_ls_number_parameters 475
_refine_ls_number_reflns 8367
_refine_ls_number_restraints 121
_refine_ls_restrained_S_all 0.999
_refine_ls_R_factor_all 0.1853
_refine_ls_R_factor_gt 0.0839
_refine_ls_shift/su_max 0.000
_refine_ls_shift/su_mean 0.000
_refine_ls_structure_factor_coef Fsqd
_refine_ls_weighting_details 'calc w = 1/[\s^2^(Fo^2^)+(0.05P)^2^+8P] where P=(Fo^2^+2Fc^2^)/3'
_refine_ls_weighting_scheme calc
_refine_ls_wR_factor_gt 0.1554
_refine_ls_wR_factor_ref 0.1955
_reflns_number_gt 3700
_reflns_number_total 8367
_reflns_threshold_expression I>2\s(I)
_cod_data_source_file hk2349.cif
_cod_data_source_block I
_cod_database_code 2216544
_cod_database_fobs_code 2216544

loop_
_symmetry_equiv_pos_as_xyz
'x, y, z'
'-x, -y, -z'

loop_
_atom_site_type_symbol
_atom_site_label
_atom_site_fract_x
_atom_site_fract_y
_atom_site_fract_z
_atom_site_U_iso_or_equiv
_atom_site_adp_type
_atom_site_calc_flag
_atom_site_refinement_flags
_atom_site_occupancy
Br Br1 0.75038(14) 0.91104(8) 0.16509(6) 0.0872(4) Uani d . 1
P P1 1.2962(2) 1.04654(14) 0.31701(12) 0.0425(5) Uani d . 1
O O1 1.0624(8) 1.0797(4) 0.6324(4) 0.080(2) Uani d . 1
O O2 1.1257(8) 1.2101(4) 0.6878(4) 0.086(2) Uani d . 1
H H2B 1.1520 1.1693 0.7221 0.129 Uiso calc R 1
C C1 1.3356(12) 1.0358(8) 0.0821(6) 0.091(3) Uani d DU 1
H H1A 1.4095 1.0416 0.0442 0.110 Uiso calc R 1
C C2 1.3601(11) 1.0448(7) 0.1601(6) 0.077(3) Uani d U 1
H H2A 1.4507 1.0583 0.1740 0.093 Uiso calc R 1
C C3 1.2581(9) 1.0349(6) 0.2169(5) 0.048(2) Uani d U 1
C C4 1.1218(9) 1.0171(6) 0.1935(5) 0.055(2) Uani d U 1
H H4A 1.0466 1.0127 0.2309 0.066 Uiso calc R 1
C C5 1.0996(11) 1.0062(7) 0.1173(6) 0.077(3) Uani d U 1
H H5A 1.0105 0.9899 0.1036 0.092 Uiso calc R 1
C C6 1.2000(12) 1.0179(7) 0.0602(6) 0.080(3) Uani d DU 1
H H6A 1.1795 1.0142 0.0076 0.096 Uiso calc R 1
C C7 1.3757(12) 0.7501(7) 0.3593(6) 0.084(3) Uani d U 1
H H7A 1.3615 0.6925 0.3346 0.101 Uiso calc R 1
C C8 1.3386(10) 0.8424(7) 0.3196(6) 0.071 Uani d U 1
H H8A 1.3086 0.8453 0.2683 0.085 Uiso calc R 1
C C9 1.3489(8) 0.9279(5) 0.3602(5) 0.0442(19) Uani d U 1
C C10 1.4013(10) 0.9180(6) 0.4333(5) 0.063(2) Uani d U 1
H H10A 1.4105 0.9749 0.4605 0.075 Uiso calc R 1
C C11 1.4414(10) 0.8272(7) 0.4686(5) 0.067(2) Uani d U 1
H H11A 1.4764 0.8237 0.5189 0.080 Uiso calc R 1
C C12 1.4300(10) 0.7428(7) 0.4303(6) 0.069(3) Uani d U 1
H H12A 1.4595 0.6812 0.4532 0.083 Uiso calc R 1
C C13 1.6691(9) 1.2263(6) 0.3333(5) 0.053(2) Uani d . 1
H H13A 1.7452 1.2627 0.3374 0.063 Uiso calc R 1
C C14 1.6956(9) 1.1236(6) 0.3317(5) 0.055(2) Uani d . 1
H H14A 1.7912 1.0909 0.3332 0.066 Uiso calc R 1
C C15 1.5840(9) 1.0697(6) 0.3279(5) 0.048(2) Uani d . 1
H H15A 1.6044 1.0009 0.3277 0.057 Uiso calc R 1
C C16 1.4439(8) 1.1154(5) 0.3244(4) 0.0404(19) Uani d . 1
C C17 1.4149(8) 1.2191(5) 0.3242(5) 0.048(2) Uani d . 1
H H17A 1.3194 1.2515 0.3209 0.058 Uiso calc R 1
C C18 1.5273(9) 1.2726(6) 0.3287(5) 0.052(2) Uani d . 1
H H18A 1.5072 1.3414 0.3287 0.062 Uiso calc R 1
C C19 1.1305(8) 1.1083(5) 0.3668(5) 0.046(2) Uani d . 1
H H19A 1.0938 1.1670 0.3367 0.055 Uiso calc R 1
H H19B 1.0574 1.0646 0.3672 0.055 Uiso calc R 1
C C20 1.1476(8) 1.1391(6) 0.4518(5) 0.053(2) Uani d . 1
H H20A 1.1855 1.0813 0.4826 0.064 Uiso calc R 1
H H20B 1.2169 1.1854 0.4522 0.064 Uiso calc R 1
C C21 1.0021(9) 1.1868(6) 0.4880(5) 0.061(2) Uani d . 1
H H21A 0.9393 1.1367 0.4969 0.073 Uiso calc R 1
H H21B 0.9553 1.2358 0.4518 0.073 Uiso calc R 1
C C22 1.0196(10) 1.2365(6) 0.5659(5) 0.061(2) Uani d . 1
H H22A 1.0889 1.2825 0.5573 0.073 Uiso calc R 1
H H22B 0.9263 1.2746 0.5826 0.073 Uiso calc R 1
C C23 1.0709(9) 1.1661(6) 0.6308(5) 0.052(2) Uani d . 1
Br Br2 0.05878(11) 0.37271(7) 0.29062(6) 0.0675(3) Uani d . 1
P P2 -0.3584(2) 0.53719(15) 0.15327(12) 0.0433(5) Uani d . 1
O O3 -0.3181(9) 0.4922(6) 0.5941(4) 0.106(3) Uani d U 1
O O4 -0.1554(8) 0.5727(5) 0.5404(4) 0.090(2) Uani d U 1
H H4B -0.1504 0.5891 0.5860 0.135 Uiso calc R 1
C C24 -0.8304(12) 0.6946(9) 0.1678(7) 0.083(3) Uani d D 1
H H24A -0.9253 0.7288 0.1720 0.100 Uiso calc R 1
C C25 -0.7298(13) 0.7270(8) 0.1165(6) 0.087(3) Uani d D 1
H H25A -0.7584 0.7824 0.0852 0.105 Uiso calc R 1
C C26 -0.5902(11) 0.6808(7) 0.1098(5) 0.070(3) Uani d D 1
H H26A -0.5242 0.7037 0.0737 0.083 Uiso calc R 1
C C27 -0.5446(9) 0.5969(6) 0.1581(5) 0.046(2) Uani d D 1
C C28 -0.6490(10) 0.5632(6) 0.2094(5) 0.057(2) Uani d D 1
H H28A -0.6225 0.5078 0.2410 0.068 Uiso calc R 1
C C29 -0.7921(11) 0.6120(8) 0.2133(6) 0.070(3) Uani d D 1
H H29A -0.8617 0.5887 0.2467 0.084 Uiso calc R 1
C C30 -0.4604(11) 0.2666(7) 0.1041(6) 0.076(3) Uani d . 1
H H30A -0.5396 0.2407 0.0862 0.091 Uiso calc R 1
C C31 -0.4702(10) 0.3675(6) 0.1175(5) 0.062(2) Uani d . 1
H H31A -0.5568 0.4095 0.1081 0.074 Uiso calc R 1
C C32 -0.3532(8) 0.4058(5) 0.1444(4) 0.0377(18) Uani d . 1
C C33 -0.2246(9) 0.3432(6) 0.1582(5) 0.051(2) Uani d . 1
H H33A -0.1451 0.3684 0.1765 0.061 Uiso calc R 1
C C34 -0.2146(10) 0.2429(6) 0.1447(6) 0.065(3) Uani d . 1
H H34A -0.1283 0.2007 0.1540 0.078 Uiso calc R 1
C C35 -0.3312(11) 0.2059(6) 0.1178(5) 0.065(3) Uani d . 1
H H35A -0.3231 0.1384 0.1086 0.078 Uiso calc R 1
C C36 -0.1545(11) 0.7136(7) 0.0082(6) 0.073(3) Uani d . 1
H H36A -0.1283 0.7764 0.0099 0.088 Uiso calc R 1
C C37 -0.2211(10) 0.6756(6) 0.0734(5) 0.061(2) Uani d . 1
H H37A -0.2398 0.7129 0.1188 0.074 Uiso calc R 1
C C38 -0.2603(8) 0.5817(5) 0.0716(4) 0.044(2) Uani d . 1
C C39 -0.2274(8) 0.5262(6) 0.0050(5) 0.052(2) Uani d . 1
H H39A -0.2516 0.4628 0.0032 0.062 Uiso calc R 1
C C40 -0.1573(9) 0.5654(7) -0.0604(5) 0.061(2) Uani d . 1
H H40A -0.1317 0.5271 -0.1048 0.074 Uiso calc R 1
C C41 -0.1266(10) 0.6601(8) -0.0586(6) 0.070(3) Uani d . 1
H H41A -0.0865 0.6879 -0.1031 0.084 Uiso calc R 1
C C42 -0.2689(9) 0.5638(6) 0.2411(4) 0.047(2) Uani d . 1
H H42A -0.1644 0.5434 0.2323 0.056 Uiso calc R 1
H H42B -0.2855 0.6349 0.2485 0.056 Uiso calc R 1
C C43 -0.3169(8) 0.5153(5) 0.3154(4) 0.038 Uani d . 1
H H43A -0.2911 0.4441 0.3106 0.045 Uiso calc R 1
H H43B -0.4224 0.5304 0.3222 0.045 Uiso calc R 1
C C44 -0.2487(9) 0.5481(5) 0.3879(4) 0.046(2) Uani d . 1
H H44A -0.1439 0.5438 0.3783 0.055 Uiso calc R 1
H H44B -0.2887 0.6165 0.3992 0.055 Uiso calc R 1
C C45 -0.2796(10) 0.4834(6) 0.4574(4) 0.054(2) Uani d . 1
H H45A -0.3809 0.4736 0.4563 0.065 Uiso calc R 1
H H45B -0.2199 0.4192 0.4498 0.065 Uiso calc R 1
C C46 -0.2555(11) 0.5170(7) 0.5363(5) 0.062(2) Uani d U 1

loop_
_atom_site_aniso_label
_atom_site_aniso_U_11
_atom_site_aniso_U_22
_atom_site_aniso_U_33
_atom_site_aniso_U_12
_atom_site_aniso_U_13
_atom_site_aniso_U_23
Br1 0.1248(10) 0.0621(7) 0.0723(7) -0.0051(6) -0.0086(7) -0.0098(5)
P1 0.0439(13) 0.0341(11) 0.0534(13) -0.0164(9) -0.0077(10) -0.0008(10)
O1 0.118(6) 0.041(4) 0.091(5) -0.040(4) -0.014(4) 0.011(3)
O2 0.144(7) 0.047(4) 0.072(5) -0.026(4) -0.016(4) -0.005(3)
C1 0.105(6) 0.107(7) 0.066(5) -0.033(6) 0.006(5) 0.000(5)
C2 0.073(5) 0.096(6) 0.069(5) -0.032(5) 0.000(4) -0.017(5)
C3 0.051(4) 0.047(4) 0.051(4) -0.022(4) -0.002(3) 0.000(4)
C4 0.047(4) 0.061(5) 0.057(4) -0.007(4) -0.003(4) -0.011(4)
C5 0.078(6) 0.081(6) 0.073(5) -0.010(5) -0.021(4) -0.017(5)
C6 0.108(6) 0.076(6) 0.058(5) -0.017(5) -0.014(4) -0.005(5)
C7 0.116(7) 0.050(4) 0.089(6) -0.013(5) -0.019(5) -0.013(4)
C8 0.071 0.071 0.071 -0.011 -0.003 -0.001
C9 0.045(4) 0.038(4) 0.052(4) -0.009(3) -0.009(4) -0.003(3)
C10 0.083(6) 0.049(4) 0.058(5) -0.010(4) -0.018(4) -0.001(4)
C11 0.084(6) 0.063(5) 0.052(5) -0.008(5) -0.005(4) 0.006(4)
C12 0.080(6) 0.050(4) 0.079(5) -0.013(4) -0.004(5) 0.010(4)
C13 0.042(5) 0.058(6) 0.064(6) -0.024(4) -0.012(4) 0.010(4)
C14 0.040(5) 0.047(5) 0.080(6) -0.010(4) -0.011(4) -0.005(5)
C15 0.047(5) 0.032(4) 0.068(6) -0.014(4) -0.003(4) -0.004(4)
C16 0.043(5) 0.035(4) 0.050(5) -0.024(4) -0.007(4) -0.001(4)
C17 0.033(5) 0.037(5) 0.077(6) -0.014(4) -0.003(4) 0.000(4)
C18 0.059(6) 0.044(5) 0.060(6) -0.031(4) -0.010(4) 0.005(4)
C19 0.049(5) 0.026(4) 0.068(6) -0.017(4) -0.014(4) 0.000(4)
C20 0.042(5) 0.054(5) 0.066(6) -0.018(4) 0.010(4) -0.003(4)
C21 0.057(6) 0.059(6) 0.064(6) -0.004(5) 0.002(5) 0.000(5)
C22 0.073(7) 0.051(6) 0.060(6) -0.010(5) -0.004(5) 0.005(5)
C23 0.063(6) 0.045(5) 0.048(5) -0.009(4) 0.002(4) -0.007(4)
Br2 0.0661(7) 0.0614(6) 0.0733(7) 0.0044(5) -0.0272(5) -0.0093(5)
P2 0.0507(14) 0.0355(12) 0.0465(13) -0.0130(10) -0.0120(10) 0.0004(9)
O3 0.145(6) 0.117(6) 0.068(4) -0.063(5) 0.000(4) -0.001(4)
O4 0.109(5) 0.115(5) 0.059(4) -0.059(4) -0.008(4) -0.004(4)
C24 0.074(8) 0.087(9) 0.087(8) -0.001(7) -0.018(7) -0.025(7)
C25 0.083(9) 0.075(8) 0.098(9) 0.003(7) 0.000(7) 0.010(7)
C26 0.071(7) 0.064(6) 0.069(7) -0.003(5) 0.009(5) 0.018(5)
C27 0.058(5) 0.040(5) 0.045(5) -0.019(4) -0.011(4) -0.001(4)
C28 0.059(6) 0.055(6) 0.061(6) -0.017(5) -0.021(5) 0.000(5)
C29 0.055(7) 0.074(7) 0.085(8) -0.023(5) 0.006(5) -0.019(6)
C30 0.063(7) 0.057(6) 0.114(9) -0.024(5) -0.019(6) -0.013(6)
C31 0.058(6) 0.045(5) 0.084(7) -0.007(4) -0.022(5) -0.002(5)
C32 0.043(5) 0.028(4) 0.042(4) -0.008(3) -0.007(4) 0.004(3)
C33 0.041(5) 0.041(5) 0.073(6) -0.013(4) -0.008(4) -0.005(4)
C34 0.057(6) 0.041(5) 0.097(8) -0.005(4) -0.003(5) -0.002(5)
C35 0.084(7) 0.038(5) 0.076(7) -0.017(5) -0.001(6) 0.002(5)
C36 0.089(8) 0.049(6) 0.083(8) -0.022(5) 0.005(6) 0.009(6)
C37 0.093(7) 0.045(5) 0.049(5) -0.018(5) -0.011(5) -0.001(4)
C38 0.057(5) 0.033(4) 0.043(5) -0.006(4) -0.012(4) 0.002(4)
C39 0.045(5) 0.056(6) 0.056(6) -0.014(4) -0.004(4) 0.004(5)
C40 0.054(6) 0.080(7) 0.048(5) -0.007(5) 0.004(4) -0.014(5)
C41 0.067(7) 0.072(7) 0.076(7) -0.031(6) -0.002(5) 0.019(6)
C42 0.052(5) 0.039(5) 0.052(5) -0.011(4) -0.007(4) 0.001(4)
C43 0.038 0.038 0.038 -0.006 -0.002 0.000
C44 0.052(5) 0.033(4) 0.053(5) -0.005(4) -0.010(4) -0.011(4)
C45 0.070(6) 0.047(5) 0.046(5) -0.011(4) -0.007(4) -0.005(4)
C46 0.076(6) 0.066(5) 0.048(5) -0.022(4) -0.001(4) 0.002(4)

loop_
_atom_type_symbol
_atom_type_description
_atom_type_scat_dispersion_real
_atom_type_scat_dispersion_imag
_atom_type_scat_source
C C 0.0033 0.0016 'International Tables Vol C Tables 4.2.6.8 and 6.1.1.4'
H H 0.0000 0.0000 'International Tables Vol C Tables 4.2.6.8 and 6.1.1.4'
O O 0.0106 0.0060 'International Tables Vol C Tables 4.2.6.8 and 6.1.1.4'
P P 0.1023 0.0942 'International Tables Vol C Tables 4.2.6.8 and 6.1.1.4'
Br Br -0.2901 2.4595 'International Tables Vol C Tables 4.2.6.8 and 6.1.1.4'

loop_
_geom_angle_atom_site_label_1
_geom_angle_atom_site_label_2
_geom_angle_atom_site_label_3
_geom_angle
C9 P1 C3 110.4(4)
C9 P1 C16 107.9(4)
C3 P1 C16 110.0(4)
C9 P1 C19 109.8(4)
C3 P1 C19 107.5(4)
C16 P1 C19 111.3(3)
C23 O2 H2B 109.5
C2 C1 C6 119.6(10)
C2 C1 H1A 120.2
C6 C1 H1A 120.2
C3 C2 C1 122.3(10)
C3 C2 H2A 118.8
C1 C2 H2A 118.8
C2 C3 C4 117.2(8)
C2 C3 P1 120.4(7)
C4 C3 P1 122.4(6)
C5 C4 C3 120.1(9)
C5 C4 H4A 119.9
C3 C4 H4A 119.9
C6 C5 C4 122.9(10)
C6 C5 H5A 118.5
C4 C5 H5A 118.5
C5 C6 C1 117.7(10)
C5 C6 H6A 121.2
C1 C6 H6A 121.2
C12 C7 C8 122.6(9)
C12 C7 H7A 118.7
C8 C7 H7A 118.7
C9 C8 C7 117.6(9)
C9 C8 H8A 121.2
C7 C8 H8A 121.2
C10 C9 C8 118.1(8)
C10 C9 P1 121.3(6)
C8 C9 P1 120.6(6)
C9 C10 C11 122.6(8)
C9 C10 H10A 118.7
C11 C10 H10A 118.7
C12 C11 C10 120.2(9)
C12 C11 H11A 119.9
C10 C11 H11A 119.9
C7 C12 C11 118.7(9)
C7 C12 H12A 120.7
C11 C12 H12A 120.7
C18 C13 C14 118.1(7)
C18 C13 H13A 121.0
C14 C13 H13A 121.0
C15 C14 C13 121.2(8)
C15 C14 H14A 119.4
C13 C14 H14A 119.4
C16 C15 C14 120.6(7)
C16 C15 H15A 119.7
C14 C15 H15A 119.7
C15 C16 C17 119.1(7)
C15 C16 P1 121.5(6)
C17 C16 P1 119.4(6)
C18 C17 C16 119.9(7)
C18 C17 H17A 120.0
C16 C17 H17A 120.0
C17 C18 C13 121.0(8)
C17 C18 H18A 119.5
C13 C18 H18A 119.5
C20 C19 P1 115.2(5)
C20 C19 H19A 108.5
P1 C19 H19A 108.5
C20 C19 H19B 108.5
P1 C19 H19B 108.5
H19A C19 H19B 107.5
C21 C20 C19 110.5(7)
C21 C20 H20A 109.5
C19 C20 H20A 109.5
C21 C20 H20B 109.5
C19 C20 H20B 109.5
H20A C20 H20B 108.1
C20 C21 C22 111.8(7)
C20 C21 H21A 109.3
C22 C21 H21A 109.3
C20 C21 H21B 109.3
C22 C21 H21B 109.3
H21A C21 H21B 107.9
C23 C22 C21 114.4(7)
C23 C22 H22A 108.7
C21 C22 H22A 108.7
C23 C22 H22B 108.7
C21 C22 H22B 108.7
H22A C22 H22B 107.6
O1 C23 O2 122.6(8)
O1 C23 C22 124.9(8)
O2 C23 C22 112.5(8)
C38 P2 C27 110.9(4)
C38 P2 C32 109.2(4)
C27 P2 C32 109.4(3)
C38 P2 C42 107.4(4)
C27 P2 C42 109.9(4)
C32 P2 C42 110.1(3)
C46 O4 H4B 109.5
C25 C24 C29 120.3(10)
C25 C24 H24A 119.9
C29 C24 H24A 119.9
C26 C25 C24 121.8(11)
C26 C25 H25A 119.1
C24 C25 H25A 119.1
C25 C26 C27 119.6(9)
C25 C26 H26A 120.2
C27 C26 H26A 120.2
C28 C27 C26 118.1(8)
C28 C27 P2 121.3(6)
C26 C27 P2 120.6(7)
C29 C28 C27 120.3(9)
C29 C28 H28A 119.9
C27 C28 H28A 119.9
C24 C29 C28 119.9(10)
C24 C29 H29A 120.1
C28 C29 H29A 120.1
C35 C30 C31 118.7(8)
C35 C30 H30A 120.7
C31 C30 H30A 120.7
C32 C31 C30 120.7(8)
C32 C31 H31A 119.6
C30 C31 H31A 119.6
C31 C32 C33 119.5(7)
C31 C32 P2 121.2(6)
C33 C32 P2 119.1(6)
C34 C33 C32 119.8(7)
C34 C33 H33A 120.1
C32 C33 H33A 120.1
C35 C34 C33 120.1(8)
C35 C34 H34A 119.9
C33 C34 H34A 119.9
C34 C35 C30 121.1(8)
C34 C35 H35A 119.4
C30 C35 H35A 119.4
C41 C36 C37 120.7(9)
C41 C36 H36A 119.7
C37 C36 H36A 119.7
C36 C37 C38 120.2(8)
C36 C37 H37A 119.9
C38 C37 H37A 119.9
C39 C38 C37 119.1(8)
C39 C38 P2 121.0(6)
C37 C38 P2 119.8(6)
C38 C39 C40 119.9(8)
C38 C39 H39A 120.1
C40 C39 H39A 120.1
C41 C40 C39 119.9(8)
C41 C40 H40A 120.1
C39 C40 H40A 120.1
C36 C41 C40 120.1(9)
C36 C41 H41A 120.0
C40 C41 H41A 120.0
C43 C42 P2 115.9(5)
C43 C42 H42A 108.3
P2 C42 H42A 108.3
C43 C42 H42B 108.3
P2 C42 H42B 108.3
H42A C42 H42B 107.4
C42 C43 C44 113.3(6)
C42 C43 H43A 108.9
C44 C43 H43A 108.9
C42 C43 H43B 108.9
C44 C43 H43B 108.9
H43A C43 H43B 107.7
C45 C44 C43 110.2(6)
C45 C44 H44A 109.6
C43 C44 H44A 109.6
C45 C44 H44B 109.6
C43 C44 H44B 109.6
H44A C44 H44B 108.1
C46 C45 C44 118.5(7)
C46 C45 H45A 107.7
C44 C45 H45A 107.7
C46 C45 H45B 107.7
C44 C45 H45B 107.7
H45A C45 H45B 107.1
O3 C46 O4 120.7(9)
O3 C46 C45 123.4(9)
O4 C46 C45 115.8(8)

loop_
_geom_bond_atom_site_label_1
_geom_bond_atom_site_label_2
_geom_bond_distance
P1 C9 1.777(8)
P1 C3 1.778(8)
P1 C16 1.788(7)
P1 C19 1.814(8)
O1 C23 1.196(9)
O2 C23 1.317(9)
O2 H2B 0.8200
C1 C2 1.373(13)
C1 C6 1.388(11)
C1 H1A 0.9300
C2 C3 1.340(11)
C2 H2A 0.9300
C3 C4 1.401(10)
C4 C5 1.342(11)
C4 H4A 0.9300
C5 C6 1.340(13)
C5 H5A 0.9300
C6 H6A 0.9300
C7 C12 1.333(12)
C7 C8 1.423(12)
C7 H7A 0.9300
C8 C9 1.390(11)
C8 H8A 0.9300
C9 C10 1.358(10)
C10 C11 1.376(11)
C10 H10A 0.9300
C11 C12 1.358(12)
C11 H11A 0.9300
C12 H12A 0.9300
C13 C18 1.373(10)
C13 C14 1.388(10)
C13 H13A 0.9300
C14 C15 1.365(10)
C14 H14A 0.9300
C15 C16 1.355(10)
C15 H15A 0.9300
C16 C17 1.402(10)
C17 C18 1.369(10)
C17 H17A 0.9300
C18 H18A 0.9300
C19 C20 1.542(10)
C19 H19A 0.9700
C19 H19B 0.9700
C20 C21 1.512(10)
C20 H20A 0.9700
C20 H20B 0.9700
C21 C22 1.533(11)
C21 H21A 0.9700
C21 H21B 0.9700
C22 C23 1.499(11)
C22 H22A 0.9700
C22 H22B 0.9700
P2 C38 1.776(8)
P2 C27 1.789(8)
P2 C32 1.798(7)
P2 C42 1.818(7)
O3 C46 1.191(10)
O4 C46 1.294(10)
O4 H4B 0.8200
C24 C25 1.366(14)
C24 C29 1.368(13)
C24 H24A 0.9300
C25 C26 1.349(13)
C25 H25A 0.9300
C26 C27 1.423(11)
C26 H26A 0.9300
C27 C28 1.398(11)
C28 C29 1.388(12)
C28 H28A 0.9300
C29 H29A 0.9300
C30 C35 1.374(12)
C30 C31 1.391(11)
C30 H30A 0.9300
C31 C32 1.378(10)
C31 H31A 0.9300
C32 C33 1.384(10)
C33 C34 1.382(10)
C33 H33A 0.9300
C34 C35 1.366(12)
C34 H34A 0.9300
C35 H35A 0.9300
C36 C41 1.358(13)
C36 C37 1.378(12)
C36 H36A 0.9300
C37 C38 1.389(10)
C37 H37A 0.9300
C38 C39 1.375(10)
C39 C40 1.403(11)
C39 H39A 0.9300
C40 C41 1.370(12)
C40 H40A 0.9300
C41 H41A 0.9300
C42 C43 1.501(10)
C42 H42A 0.9700
C42 H42B 0.9700
C43 C44 1.524(9)
C43 H43A 0.9700
C43 H43B 0.9700
C44 C45 1.508(10)
C44 H44A 0.9700
C44 H44B 0.9700
C45 C46 1.470(11)
C45 H45A 0.9700
C45 H45B 0.9700

loop_
_geom_hbond_atom_site_label_D
_geom_hbond_atom_site_label_H
_geom_hbond_atom_site_label_A
_geom_hbond_site_symmetry_A
_geom_hbond_distance_DH
_geom_hbond_distance_HA
_geom_hbond_distance_DA
_geom_hbond_angle_DHA
O2 H2B Br1 2_776 0.82 2.35 3.148(7) 165.0
O4 H4B Br2 2_566 0.82 2.41 3.199(7) 163.0
C14 H14A O1 2_876 0.93 2.58 3.357(10) 141.0
C17 H17A Br2 1_665 0.93 2.77 3.691(7) 169.0
C19 H19A Br2 1_665 0.97 2.88 3.790(7) 157.0
C19 H19B O1 2_776 0.97 2.41 3.351(10) 163.0
C33 H33A Br2 . 0.93 2.79 3.623(9) 150.0
C37 H37A Br1 1_455 0.93 2.82 3.574(8) 139.0

loop_
_geom_torsion_atom_site_label_1
_geom_torsion_atom_site_label_2
_geom_torsion_atom_site_label_3
_geom_torsion_atom_site_label_4
_geom_torsion
C6 C1 C2 C3 1.5(17)
C1 C2 C3 C4 -1.6(15)
C1 C2 C3 P1 179.6(8)
C9 P1 C3 C2 -97.1(8)
C16 P1 C3 C2 21.8(9)
C19 P1 C3 C2 143.2(7)
C9 P1 C3 C4 84.1(8)
C16 P1 C3 C4 -156.9(7)
C19 P1 C3 C4 -35.6(8)
C2 C3 C4 C5 2.9(13)
P1 C3 C4 C5 -178.3(7)
C3 C4 C5 C6 -4.4(15)
C4 C5 C6 C1 4.2(16)
C2 C1 C6 C5 -2.6(16)
C12 C7 C8 C9 -5.4(16)
C7 C8 C9 C10 3.7(13)
C7 C8 C9 P1 -176.9(7)
C3 P1 C9 C10 171.5(7)
C16 P1 C9 C10 51.3(8)
C19 P1 C9 C10 -70.2(8)
C3 P1 C9 C8 -7.9(8)
C16 P1 C9 C8 -128.1(7)
C19 P1 C9 C8 110.4(7)
C8 C9 C10 C11 -1.3(14)
P1 C9 C10 C11 179.2(7)
C9 C10 C11 C12 0.3(15)
C8 C7 C12 C11 4.5(16)
C10 C11 C12 C7 -1.9(15)
C18 C13 C14 C15 -1.8(13)
C13 C14 C15 C16 1.0(13)
C14 C15 C16 C17 0.5(12)
C14 C15 C16 P1 178.4(6)
C9 P1 C16 C15 26.9(8)
C3 P1 C16 C15 -93.5(7)
C19 P1 C16 C15 147.4(7)
C9 P1 C16 C17 -155.1(6)
C3 P1 C16 C17 84.4(7)
C19 P1 C16 C17 -34.6(7)
C15 C16 C17 C18 -1.1(12)
P1 C16 C17 C18 -179.1(6)
C16 C17 C18 C13 0.2(13)
C14 C13 C18 C17 1.2(13)
C9 P1 C19 C20 68.5(6)
C3 P1 C19 C20 -171.4(5)
C16 P1 C19 C20 -50.9(7)
P1 C19 C20 C21 -178.2(6)
C19 C20 C21 C22 -168.7(7)
C20 C21 C22 C23 -67.3(10)
C21 C22 C23 O1 -19.9(13)
C21 C22 C23 O2 161.1(8)
C29 C24 C25 C26 -1.4(12)
C24 C25 C26 C27 -1.0(12)
C25 C26 C27 C28 2.2(12)
C25 C26 C27 P2 -177.5(6)
C38 P2 C27 C28 169.5(6)
C32 P2 C27 C28 49.0(7)
C42 P2 C27 C28 -72.0(7)
C38 P2 C27 C26 -10.8(8)
C32 P2 C27 C26 -131.3(6)
C42 P2 C27 C26 107.8(7)
C26 C27 C28 C29 -1.1(12)
P2 C27 C28 C29 178.6(6)
C25 C24 C29 C28 2.5(13)
C27 C28 C29 C24 -1.2(13)
C35 C30 C31 C32 -0.4(15)
C30 C31 C32 C33 0.0(13)
C30 C31 C32 P2 174.1(7)
C38 P2 C32 C31 -100.5(7)
C27 P2 C32 C31 21.0(8)
C42 P2 C32 C31 141.8(7)
C38 P2 C32 C33 73.6(7)
C27 P2 C32 C33 -164.9(6)
C42 P2 C32 C33 -44.1(7)
C31 C32 C33 C34 0.2(13)
P2 C32 C33 C34 -174.1(7)
C32 C33 C34 C35 0.0(14)
C33 C34 C35 C30 -0.4(15)
C31 C30 C35 C34 0.6(15)
C41 C36 C37 C38 0.1(15)
C36 C37 C38 C39 2.1(13)
C36 C37 C38 P2 -175.2(7)
C27 P2 C38 C39 -103.7(7)
C32 P2 C38 C39 16.9(7)
C42 P2 C38 C39 136.3(6)
C27 P2 C38 C37 73.6(7)
C32 P2 C38 C37 -165.8(6)
C42 P2 C38 C37 -46.4(7)
C37 C38 C39 C40 -1.0(12)
P2 C38 C39 C40 176.3(6)
C38 C39 C40 C41 -2.4(12)
C37 C36 C41 C40 -3.6(15)
C39 C40 C41 C36 4.7(14)
C38 P2 C42 C43 -168.8(5)
C27 P2 C42 C43 70.5(7)
C32 P2 C42 C43 -50.0(7)
P2 C42 C43 C44 -174.5(5)
C42 C43 C44 C45 -169.7(6)
C43 C44 C45 C46 -165.2(7)
C44 C45 C46 O3 154.3(10)
C44 C45 C46 O4 -28.9(12)

loop_
_cod_related_entry_id
_cod_related_entry_database
_cod_related_entry_code
1 ChemSpider 141637
